data_4310459
loop_
_publ_author_name
'Sou Kamimura'
'Shigeki Kuwata'
'Masakazu Iwasaki'
'Youichi Ishii'

_publ_contact_author_address
;
     Department of Applied Chemistry, Faculty of Science and Engineering,
     Chuo University, Kasuga, Bunkyo-ku, Tokyo 112-8551, Japan
;
_publ_contact_author_email ' ishii@chem.chuo-u.ac.jp '
_publ_contact_author_fax ' +81-3-3817-1895 '
_publ_contact_author_name ' Youichi Ishii'
_publ_contact_author_phone ' +81-3-3817-1901 '
_publ_section_title
;
 Synthesis and Characterization of Cyclotetraphosphato Complexes of Rh(I),
 Ir(I), Ru(II), and Pd(II)
;
_journal_name_full 'Inorganic Chemistry'
_journal_page_first 399
_journal_page_last 401
_journal_paper_doi 10.1021/ic0350382
_journal_volume 43
_journal_year 2004
_chemical_formula_sum 'C92 H90 Ir2 N4 O12 P8'
_chemical_formula_weight 2075.97
_space_group_IT_number 2
_symmetry_cell_setting triclinic
_symmetry_Int_Tables_number 2
_symmetry_space_group_name_Hall '-P 1'
_symmetry_space_group_name_H-M 'P -1'
_audit_creation_date 'Mon Apr  7 22:36:57 2003'
_audit_creation_method 'by teXsan'
_cell_angle_alpha 83.798(9)
_cell_angle_beta 82.657(10)
_cell_angle_gamma 83.010(9)
_cell_formula_units_Z 2
_cell_length_a 12.114(1)
_cell_length_b 14.482(2)
_cell_length_c 25.103(3)
_cell_measurement_reflns_used 25
_cell_measurement_temperature 294.2
_cell_measurement_theta_max 20.0
_cell_measurement_theta_min 17.2
_cell_volume 4316.2(9)
_computing_cell_refinement 'MSC/AFC Diffractometer Control'
_computing_data_collection 'MSC/AFC Diffractometer Control'
_computing_data_reduction 'teXsan Ver. 1.11'
_computing_publication_material 'teXsan Ver. 1.11'
_computing_structure_refinement 'teXsan Ver. 1.10'
_computing_structure_solution 'DIRDIF94 (PATTY)'
_diffrn_measurement_device_type 'Rigaku AFC7R'
_diffrn_measurement_method \w
_diffrn_radiation_type 'Mo K\a'
_diffrn_radiation_wavelength 0.7107
_diffrn_reflns_av_R_equivalents 0.022
_diffrn_reflns_limit_h_max 0
_diffrn_reflns_limit_h_min 0
_diffrn_reflns_limit_k_max 0
_diffrn_reflns_limit_k_min 0
_diffrn_reflns_limit_l_max 0
_diffrn_reflns_limit_l_min 0
_diffrn_reflns_number 20578
_diffrn_standards_decay_% 0.94
_diffrn_standards_interval_count 150
_diffrn_standards_number 3
_exptl_absorpt_coefficient_mu 3.301
_exptl_absorpt_correction_T_max 0.999
_exptl_absorpt_correction_T_min 0.734
_exptl_absorpt_correction_type psi-scan
_exptl_absorpt_process_details '(North, Phillips & Mathews, 1968)'
_exptl_crystal_colour yellow
_exptl_crystal_density_diffrn 1.597
_exptl_crystal_density_method 'not measured'
_exptl_crystal_description prismatic
_exptl_crystal_size_max 0.500
_exptl_crystal_size_mid 0.300
_exptl_crystal_size_min 0.200
_refine_diff_density_max 1.21
_refine_diff_density_min -0.80
_refine_ls_extinction_method none
_refine_ls_goodness_of_fit_ref 1.238
_refine_ls_hydrogen_treatment noref
_refine_ls_number_parameters 1063
_refine_ls_number_reflns 11746
_refine_ls_R_factor_gt 0.0404
_refine_ls_shift/su_max 0.0520
_refine_ls_structure_factor_coef F
_refine_ls_weighting_details 'w = 1/[\s^2^(Fo) + 0.00016|Fo|^2^]'
_refine_ls_weighting_scheme calc
_refine_ls_wR_factor_ref 0.0415
_reflns_number_gt 11746
_reflns_number_total 19794
_cod_data_source_file ic0350382si20031208_102540_2.cif
_cod_data_source_block (PPN)2[{Ir(cod)}2(P4O12)](2)
_cod_original_cell_volume 4316.0(8)
_cod_original_sg_symbol_H-M 'P -1 '
_cod_original_formula_sum 'C92 H90 Ir2 N4 O12 P8 '
_cod_database_code 4310459
_reflns_threshold_criterion F^2^>3.0\s(F^2^)

loop_
_symmetry_equiv_pos_as_xyz
x,y,z
-x,-y,-z

loop_
_atom_site_label
_atom_site_type_symbol
_atom_site_fract_x
_atom_site_fract_y
_atom_site_fract_z
_atom_site_U_iso_or_equiv
_atom_site_adp_type
_atom_site_occupancy
_atom_site_calc_flag
_atom_site_refinement_flags
_atom_site_disorder_assembly
_atom_site_disorder_group
Ir(1) Ir 0.19918(2) 0.44308(2) 0.27873(1) 0.04042(9) Uani 1.00 d . . .
Ir(2) Ir -0.12230(2) 0.08083(2) 0.22148(1) 0.03691(8) Uani 1.00 d . . .
P(1) P 0.1521(2) 0.2597(1) 0.22203(7) 0.0385(5) Uani 1.00 d . . .
P(2) P 0.0166(1) 0.3011(1) 0.32428(7) 0.0380(5) Uani 1.00 d . . .
P(3) P -0.1909(1) 0.2801(1) 0.27750(7) 0.0352(5) Uani 1.00 d . . .
P(4) P -0.0551(2) 0.2892(1) 0.16964(7) 0.0377(5) Uani 1.00 d . . .
P(5) P 0.4583(1) 0.2598(1) -0.06596(7) 0.0306(4) Uani 1.00 d . . .
P(6) P 0.6404(1) 0.2910(1) 0.00074(7) 0.0291(4) Uani 1.00 d . . .
P(7) P 0.3037(1) 0.1636(1) 0.51825(7) 0.0351(5) Uani 1.00 d . . .
P(8) P 0.4471(2) 0.2228(1) 0.59376(7) 0.0366(5) Uani 1.00 d . . .
O(1) O 0.2219(4) 0.3349(3) 0.2292(2) 0.050(2) Uani 1.00 d . . .
O(2) O 0.0447(4) 0.3989(3) 0.3097(2) 0.056(2) Uani 1.00 d . . .
O(3) O -0.1766(4) 0.1762(3) 0.2779(2) 0.050(2) Uani 1.00 d . . .
O(4) O -0.0548(4) 0.1865(3) 0.1694(2) 0.050(2) Uani 1.00 d . . .
O(5) O 0.2085(4) 0.1723(3) 0.2039(2) 0.057(2) Uani 1.00 d . . .
O(6) O 0.0725(4) 0.2383(3) 0.2770(2) 0.040(1) Uani 1.00 d . . .
O(7) O 0.0404(5) 0.2540(4) 0.3764(2) 0.067(2) Uani 1.00 d . . .
O(8) O -0.1132(4) 0.3052(4) 0.3193(2) 0.054(2) Uani 1.00 d . . .
O(9) O -0.3019(4) 0.3286(3) 0.2901(2) 0.051(2) Uani 1.00 d . . .
O(10) O -0.1334(4) 0.3244(3) 0.2209(2) 0.044(1) Uani 1.00 d . . .
O(11) O -0.0817(4) 0.3486(3) 0.1212(2) 0.056(2) Uani 1.00 d . . .
O(12) O 0.0654(4) 0.3100(3) 0.1821(2) 0.045(1) Uani 1.00 d . . .
N(1) N 0.5354(4) 0.3023(4) -0.0313(2) 0.038(2) Uani 1.00 d . . .
N(2) N 0.3891(5) 0.1588(4) 0.5615(2) 0.038(2) Uani 1.00 d . . .
N(3) N -0.019(1) 0.7009(7) 0.1500(5) 0.141(5) Uani 1.00 d . . .
N(4) N 0.1328(8) -0.1310(6) 0.3641(4) 0.099(4) Uani 1.00 d . . .
C(1) C 0.3699(6) 0.4623(5) 0.2668(3) 0.049(2) Uani 1.00 d . . .
C(2) C 0.3129(7) 0.5188(6) 0.2276(3) 0.057(3) Uani 1.00 d . . .
C(3) C 0.2790(9) 0.6236(7) 0.2279(5) 0.090(4) Uani 1.00 d . . .
C(4) C 0.2152(9) 0.6499(6) 0.2805(5) 0.096(4) Uani 1.00 d . . .
C(5) C 0.1576(7) 0.5701(6) 0.3115(4) 0.067(3) Uani 1.00 d . . .
C(6) C 0.2066(8) 0.5056(6) 0.3480(4) 0.070(3) Uani 1.00 d . . .
C(7) C 0.3236(9) 0.5040(7) 0.3627(4) 0.084(4) Uani 1.00 d . . .
C(8) C 0.4117(7) 0.5011(6) 0.3131(4) 0.066(3) Uani 1.00 d . . .
C(9) C -0.1414(7) -0.0366(5) 0.2785(3) 0.051(2) Uani 1.00 d . . .
C(10) C -0.2437(7) -0.0063(5) 0.2563(3) 0.054(2) Uani 1.00 d . . .
C(11) C -0.2898(7) -0.0526(6) 0.2140(4) 0.068(3) Uani 1.00 d . . .
C(12) C -0.2015(8) -0.0694(6) 0.1650(4) 0.070(3) Uani 1.00 d . . .
C(13) C -0.1156(6) -0.0003(5) 0.1570(3) 0.050(2) Uani 1.00 d . . .
C(14) C -0.0129(7) -0.0151(5) 0.1791(3) 0.047(2) Uani 1.00 d . . .
C(15) C 0.0244(7) -0.0995(5) 0.2161(3) 0.058(3) Uani 1.00 d . . .
C(16) C -0.0673(7) -0.1243(5) 0.2612(3) 0.057(3) Uani 1.00 d . . .
C(17) C 0.4257(5) 0.3423(4) -0.1222(3) 0.035(2) Uani 1.00 d . . .
C(18) C 0.4097(6) 0.4365(5) -0.1152(3) 0.046(2) Uani 1.00 d . . .
C(19) C 0.3766(7) 0.5004(5) -0.1573(3) 0.055(3) Uani 1.00 d . . .
C(20) C 0.3612(7) 0.4710(6) -0.2054(3) 0.057(3) Uani 1.00 d . . .
C(21) C 0.3776(7) 0.3778(6) -0.2123(3) 0.057(3) Uani 1.00 d . . .
C(22) C 0.4096(6) 0.3130(5) -0.1713(3) 0.050(2) Uani 1.00 d . . .
C(23) C 0.5203(5) 0.1530(4) -0.0925(2) 0.032(2) Uani 1.00 d . . .
C(24) C 0.6286(6) 0.1498(5) -0.1201(3) 0.045(2) Uani 1.00 d . . .
C(25) C 0.6799(6) 0.0698(7) -0.1400(3) 0.058(3) Uani 1.00 d . . .
C(26) C 0.6254(8) -0.0093(5) -0.1347(3) 0.057(3) Uani 1.00 d . . .
C(27) C 0.5185(8) -0.0070(5) -0.1094(3) 0.064(3) Uani 1.00 d . . .
C(28) C 0.4663(6) 0.0737(5) -0.0874(3) 0.048(2) Uani 1.00 d . . .
C(29) C 0.3263(5) 0.2403(4) -0.0282(3) 0.032(2) Uani 1.00 d . . .
C(30) C 0.2269(6) 0.2619(5) -0.0511(3) 0.048(2) Uani 1.00 d . . .
C(31) C 0.1247(6) 0.2513(6) -0.0206(4) 0.055(3) Uani 1.00 d . . .
C(32) C 0.1208(6) 0.2203(5) 0.0336(3) 0.052(2) Uani 1.00 d . . .
C(33) C 0.2176(7) 0.1982(5) 0.0567(3) 0.052(2) Uani 1.00 d . . .
C(34) C 0.3199(6) 0.2075(5) 0.0263(3) 0.044(2) Uani 1.00 d . . .
C(35) C 0.7141(5) 0.3919(4) -0.0160(2) 0.030(2) Uani 1.00 d . . .
C(36) C 0.7091(6) 0.4432(5) -0.0657(3) 0.042(2) Uani 1.00 d . . .
C(37) C 0.7747(7) 0.5152(5) -0.0809(3) 0.057(3) Uani 1.00 d . . .
C(38) C 0.8450(7) 0.5375(5) -0.0469(4) 0.059(3) Uani 1.00 d . . .
C(39) C 0.8504(7) 0.4882(5) 0.0020(3) 0.056(3) Uani 1.00 d . . .
C(40) C 0.7857(6) 0.4144(5) 0.0183(3) 0.044(2) Uani 1.00 d . . .
C(41) C 0.7393(5) 0.1909(4) -0.0134(2) 0.031(2) Uani 1.00 d . . .
C(42) C 0.8388(6) 0.2002(5) -0.0467(3) 0.043(2) Uani 1.00 d . . .
C(43) C 0.9107(6) 0.1228(5) -0.0597(3) 0.052(2) Uani 1.00 d . . .
C(44) C 0.8857(6) 0.0357(5) -0.0394(3) 0.049(2) Uani 1.00 d . . .
C(45) C 0.7871(7) 0.0244(5) -0.0064(3) 0.057(3) Uani 1.00 d . . .
C(46) C 0.7147(6) 0.1020(5) 0.0062(3) 0.048(2) Uani 1.00 d . . .
C(47) C 0.5974(5) 0.2778(4) 0.0722(2) 0.030(2) Uani 1.00 d . . .
C(48) C 0.6673(6) 0.2315(5) 0.1090(3) 0.043(2) Uani 1.00 d . . .
C(49) C 0.6274(7) 0.2188(5) 0.1627(3) 0.055(3) Uani 1.00 d . . .
C(50) C 0.5186(8) 0.2505(6) 0.1804(3) 0.065(3) Uani 1.00 d . . .
C(51) C 0.4503(7) 0.3004(6) 0.1453(3) 0.059(3) Uani 1.00 d . . .
C(52) C 0.4900(6) 0.3144(5) 0.0905(3) 0.044(2) Uani 1.00 d . . .
C(53) C 0.3695(6) 0.1849(4) 0.4504(3) 0.038(2) Uani 1.00 d . . .
C(54) C 0.4847(6) 0.1702(5) 0.4403(3) 0.051(2) Uani 1.00 d . . .
C(55) C 0.5385(7) 0.1957(6) 0.3894(4) 0.063(3) Uani 1.00 d . . .
C(56) C 0.4741(7) 0.2333(6) 0.3490(3) 0.062(3) Uani 1.00 d . . .
C(57) C 0.3603(7) 0.2438(5) 0.3579(3) 0.051(2) Uani 1.00 d . . .
C(58) C 0.3061(6) 0.2206(5) 0.4086(3) 0.044(2) Uani 1.00 d . . .
C(59) C 0.2441(6) 0.0548(5) 0.5268(3) 0.040(2) Uani 1.00 d . . .
C(60) C 0.1924(9) 0.0260(7) 0.4863(3) 0.085(4) Uani 1.00 d . . .
C(61) C 0.138(1) -0.0539(8) 0.4963(4) 0.112(5) Uani 1.00 d . . .
C(62) C 0.1298(9) -0.1030(6) 0.5466(4) 0.085(4) Uani 1.00 d . . .
C(63) C 0.1832(7) -0.0756(5) 0.5857(3) 0.059(3) Uani 1.00 d . . .
C(64) C 0.2384(6) 0.0023(5) 0.5762(3) 0.048(2) Uani 1.00 d . . .
C(65) C 0.1898(6) 0.2545(5) 0.5276(3) 0.040(2) Uani 1.00 d . . .
C(66) C 0.2063(7) 0.3458(6) 0.5084(3) 0.056(3) Uani 1.00 d . . .
C(67) C 0.1257(8) 0.4175(6) 0.5235(4) 0.072(3) Uani 1.00 d . . .
C(68) C 0.0322(9) 0.3999(8) 0.5564(4) 0.083(4) Uani 1.00 d . . .
C(69) C 0.0132(7) 0.3102(7) 0.5749(4) 0.075(3) Uani 1.00 d . . .
C(70) C 0.0931(6) 0.2368(6) 0.5603(3) 0.054(2) Uani 1.00 d . . .
C(71) C 0.5548(6) 0.2809(5) 0.5518(3) 0.044(2) Uani 1.00 d . . .
C(72) C 0.5252(7) 0.3470(6) 0.5103(4) 0.067(3) Uani 1.00 d . . .
C(73) C 0.6065(10) 0.3859(7) 0.4739(4) 0.091(4) Uani 1.00 d . . .
C(74) C 0.715(1) 0.3588(8) 0.4788(5) 0.095(4) Uani 1.00 d . . .
C(75) C 0.7462(7) 0.2961(8) 0.5191(5) 0.092(4) Uani 1.00 d . . .
C(76) C 0.6669(7) 0.2574(6) 0.5566(4) 0.063(3) Uani 1.00 d . . .
C(77) C 0.3522(6) 0.3107(4) 0.6264(3) 0.038(2) Uani 1.00 d . . .
C(78) C 0.3741(6) 0.4017(5) 0.6257(3) 0.046(2) Uani 1.00 d . . .
C(79) C 0.2976(7) 0.4673(5) 0.6508(3) 0.052(2) Uani 1.00 d . . .
C(80) C 0.1979(7) 0.4397(5) 0.6758(3) 0.054(3) Uani 1.00 d . . .
C(81) C 0.1758(6) 0.3481(5) 0.6787(3) 0.056(3) Uani 1.00 d . . .
C(82) C 0.2521(6) 0.2837(5) 0.6541(3) 0.047(2) Uani 1.00 d . . .
C(83) C 0.5114(5) 0.1490(5) 0.6457(3) 0.037(2) Uani 1.00 d . . .
C(84) C 0.5438(7) 0.1870(5) 0.6886(3) 0.058(3) Uani 1.00 d . . .
C(85) C 0.5935(8) 0.1309(7) 0.7287(3) 0.069(3) Uani 1.00 d . . .
C(86) C 0.6116(7) 0.0361(7) 0.7260(3) 0.066(3) Uani 1.00 d . . .
C(87) C 0.5771(8) -0.0019(5) 0.6847(4) 0.068(3) Uani 1.00 d . . .
C(88) C 0.5287(7) 0.0536(5) 0.6431(3) 0.057(3) Uani 1.00 d . . .
C(89) C -0.0293(8) 0.6288(6) 0.1634(4) 0.072(3) Uani 1.00 d . . .
C(90) C -0.0418(9) 0.5340(7) 0.1798(5) 0.102(4) Uani 1.00 d . . .
C(91) C 0.1226(8) -0.0569(7) 0.3494(4) 0.067(3) Uani 1.00 d . . .
C(92) C 0.1067(8) 0.0411(6) 0.3289(4) 0.080(3) Uani 1.00 d . . .
H(1) H 0.3830 0.3969 0.2641 0.0586 Uiso 1.00 calc . . .
H(2) H 0.2947 0.4891 0.1984 0.0685 Uiso 1.00 calc . . .
H(3) H 0.3446 0.6550 0.2214 0.1088 Uiso 1.00 calc . . .
H(4) H 0.2331 0.6434 0.1998 0.1088 Uiso 1.00 calc . . .
H(5) H 0.2660 0.6685 0.3020 0.1141 Uiso 1.00 calc . . .
H(6) H 0.1601 0.7006 0.2732 0.1141 Uiso 1.00 calc . . .
H(7) H 0.0831 0.5642 0.3053 0.0803 Uiso 1.00 calc . . .
H(8) H 0.1633 0.4583 0.3654 0.0834 Uiso 1.00 calc . . .
H(9) H 0.3278 0.5587 0.3798 0.1002 Uiso 1.00 calc . . .
H(10) H 0.3391 0.4504 0.3869 0.1002 Uiso 1.00 calc . . .
H(11) H 0.4768 0.4627 0.3227 0.0783 Uiso 1.00 calc . . .
H(12) H 0.4299 0.5627 0.3018 0.0783 Uiso 1.00 calc . . .
H(13) H -0.1185 -0.0022 0.3047 0.0619 Uiso 1.00 calc . . .
H(14) H -0.2869 0.0476 0.2695 0.0651 Uiso 1.00 calc . . .
H(15) H -0.3127 -0.1110 0.2295 0.0818 Uiso 1.00 calc . . .
H(16) H -0.3523 -0.0135 0.2021 0.0818 Uiso 1.00 calc . . .
H(17) H -0.1639 -0.1306 0.1702 0.0836 Uiso 1.00 calc . . .
H(18) H -0.2385 -0.0641 0.1334 0.0836 Uiso 1.00 calc . . .
H(19) H -0.1318 0.0568 0.1356 0.0598 Uiso 1.00 calc . . .
H(20) H 0.0366 0.0316 0.1700 0.0567 Uiso 1.00 calc . . .
H(21) H 0.0450 -0.1513 0.1953 0.0692 Uiso 1.00 calc . . .
H(22) H 0.0874 -0.0865 0.2318 0.0692 Uiso 1.00 calc . . .
H(23) H -0.0337 -0.1555 0.2912 0.0685 Uiso 1.00 calc . . .
H(24) H -0.1128 -0.1646 0.2486 0.0685 Uiso 1.00 calc . . .
H(25) H 0.4212 0.4575 -0.0819 0.0552 Uiso 1.00 calc . . .
H(26) H 0.3644 0.5652 -0.1524 0.0663 Uiso 1.00 calc . . .
H(27) H 0.3391 0.5150 -0.2340 0.0687 Uiso 1.00 calc . . .
H(28) H 0.3668 0.3574 -0.2457 0.0684 Uiso 1.00 calc . . .
H(29) H 0.4202 0.2486 -0.1764 0.0598 Uiso 1.00 calc . . .
H(30) H 0.6666 0.2042 -0.1250 0.0538 Uiso 1.00 calc . . .
H(31) H 0.7541 0.0684 -0.1578 0.0690 Uiso 1.00 calc . . .
H(32) H 0.6620 -0.0651 -0.1485 0.0685 Uiso 1.00 calc . . .
H(33) H 0.4794 -0.0606 -0.1069 0.0758 Uiso 1.00 calc . . .
H(34) H 0.3932 0.0739 -0.0686 0.0570 Uiso 1.00 calc . . .
H(35) H 0.2289 0.2844 -0.0881 0.0575 Uiso 1.00 calc . . .
H(36) H 0.0573 0.2652 -0.0370 0.0658 Uiso 1.00 calc . . .
H(37) H 0.0506 0.2145 0.0548 0.0620 Uiso 1.00 calc . . .
H(38) H 0.2148 0.1764 0.0938 0.0622 Uiso 1.00 calc . . .
H(39) H 0.3868 0.1912 0.0428 0.0525 Uiso 1.00 calc . . .
H(40) H 0.6599 0.4286 -0.0895 0.0501 Uiso 1.00 calc . . .
H(41) H 0.7710 0.5494 -0.1152 0.0681 Uiso 1.00 calc . . .
H(42) H 0.8897 0.5873 -0.0575 0.0703 Uiso 1.00 calc . . .
H(43) H 0.8993 0.5041 0.0255 0.0670 Uiso 1.00 calc . . .
H(44) H 0.7906 0.3800 0.0525 0.0522 Uiso 1.00 calc . . .
H(45) H 0.8573 0.2608 -0.0607 0.0510 Uiso 1.00 calc . . .
H(46) H 0.9780 0.1301 -0.0828 0.0625 Uiso 1.00 calc . . .
H(47) H 0.9363 -0.0174 -0.0480 0.0588 Uiso 1.00 calc . . .
H(48) H 0.7692 -0.0363 0.0075 0.0683 Uiso 1.00 calc . . .
H(49) H 0.6467 0.0943 0.0288 0.0569 Uiso 1.00 calc . . .
H(50) H 0.7422 0.2089 0.0970 0.0521 Uiso 1.00 calc . . .
H(51) H 0.6754 0.1878 0.1877 0.0661 Uiso 1.00 calc . . .
H(52) H 0.4906 0.2378 0.2172 0.0783 Uiso 1.00 calc . . .
H(53) H 0.3767 0.3253 0.1582 0.0703 Uiso 1.00 calc . . .
H(54) H 0.4433 0.3489 0.0660 0.0528 Uiso 1.00 calc . . .
H(55) H 0.5274 0.1426 0.4683 0.0612 Uiso 1.00 calc . . .
H(56) H 0.6179 0.1873 0.3825 0.0755 Uiso 1.00 calc . . .
H(57) H 0.5102 0.2523 0.3144 0.0735 Uiso 1.00 calc . . .
H(58) H 0.3178 0.2671 0.3291 0.0618 Uiso 1.00 calc . . .
H(59) H 0.2266 0.2289 0.4150 0.0522 Uiso 1.00 calc . . .
H(60) H 0.1943 0.0608 0.4519 0.1024 Uiso 1.00 calc . . .
H(61) H 0.1052 -0.0752 0.4680 0.1361 Uiso 1.00 calc . . .
H(62) H 0.0876 -0.1549 0.5539 0.1025 Uiso 1.00 calc . . .
H(63) H 0.1820 -0.1111 0.6199 0.0706 Uiso 1.00 calc . . .
H(64) H 0.2740 0.0210 0.6043 0.0571 Uiso 1.00 calc . . .
H(65) H 0.2720 0.3589 0.4851 0.0670 Uiso 1.00 calc . . .
H(66) H 0.1367 0.4802 0.5105 0.0858 Uiso 1.00 calc . . .
H(67) H -0.0211 0.4503 0.5669 0.0997 Uiso 1.00 calc . . .
H(68) H -0.0537 0.2981 0.5973 0.0899 Uiso 1.00 calc . . .
H(69) H 0.0809 0.1744 0.5730 0.0640 Uiso 1.00 calc . . .
H(70) H 0.4485 0.3655 0.5067 0.0802 Uiso 1.00 calc . . .
H(71) H 0.5857 0.4315 0.4458 0.1096 Uiso 1.00 calc . . .
H(72) H 0.7711 0.3842 0.4532 0.1139 Uiso 1.00 calc . . .
H(73) H 0.8235 0.2785 0.5219 0.1102 Uiso 1.00 calc . . .
H(74) H 0.6897 0.2146 0.5856 0.0753 Uiso 1.00 calc . . .
H(75) H 0.4430 0.4201 0.6077 0.0548 Uiso 1.00 calc . . .
H(76) H 0.3140 0.5298 0.6507 0.0618 Uiso 1.00 calc . . .
H(77) H 0.1429 0.4847 0.6914 0.0650 Uiso 1.00 calc . . .
H(78) H 0.1079 0.3296 0.6977 0.0674 Uiso 1.00 calc . . .
H(79) H 0.2369 0.2205 0.6558 0.0563 Uiso 1.00 calc . . .
H(80) H 0.5316 0.2526 0.6905 0.0697 Uiso 1.00 calc . . .
H(81) H 0.6155 0.1578 0.7580 0.0824 Uiso 1.00 calc . . .
H(82) H 0.6479 -0.0027 0.7529 0.0795 Uiso 1.00 calc . . .
H(83) H 0.5866 -0.0679 0.6840 0.0807 Uiso 1.00 calc . . .
H(84) H 0.5078 0.0263 0.6137 0.0678 Uiso 1.00 calc . . .
H(85) H -0.1191 0.5259 0.1866 0.1227 Uiso 1.00 calc . . .
H(86) H -0.0073 0.4968 0.1520 0.1227 Uiso 1.00 calc . . .
H(87) H -0.0071 0.5154 0.2117 0.1227 Uiso 1.00 calc . . .
H(88) H 0.1357 0.0778 0.3519 0.0968 Uiso 1.00 calc . . .
H(89) H 0.1448 0.0493 0.2936 0.0968 Uiso 1.00 calc . . .
H(90) H 0.0290 0.0602 0.3280 0.0968 Uiso 1.00 calc . . .

loop_
_atom_site_aniso_label
_atom_site_aniso_U_11
_atom_site_aniso_U_22
_atom_site_aniso_U_33
_atom_site_aniso_U_12
_atom_site_aniso_U_13
_atom_site_aniso_U_23
Ir(1) 0.0342(2) 0.0418(2) 0.0448(2) -0.0093(1) 0.0032(1) -0.0054(1)
Ir(2) 0.0404(2) 0.0332(2) 0.0373(2) -0.0089(1) 0.0000(1) -0.0040(1)
P(1) 0.0360(10) 0.044(1) 0.035(1) -0.0044(8) 0.0014(8) -0.0075(8)
P(2) 0.0334(10) 0.047(1) 0.035(1) -0.0097(8) 0.0009(8) -0.0057(8)
P(3) 0.0344(10) 0.0343(9) 0.037(1) -0.0105(7) 0.0015(8) -0.0037(7)
P(4) 0.041(1) 0.0416(10) 0.0311(10) -0.0130(8) -0.0035(8) 0.0015(8)
P(5) 0.0283(9) 0.0358(9) 0.0289(9) -0.0069(7) -0.0069(7) -0.0012(7)
P(6) 0.0277(9) 0.0338(9) 0.0268(9) -0.0070(7) -0.0046(7) -0.0016(7)
P(7) 0.038(1) 0.0386(9) 0.0290(9) -0.0039(8) -0.0068(8) -0.0012(7)
P(8) 0.041(1) 0.0348(9) 0.035(1) -0.0030(8) -0.0097(8) -0.0026(8)
O(1) 0.036(3) 0.066(3) 0.051(3) -0.020(2) 0.007(2) -0.017(3)
O(2) 0.045(3) 0.050(3) 0.072(4) -0.013(2) 0.019(3) -0.019(3)
O(3) 0.073(4) 0.032(3) 0.042(3) -0.014(2) 0.008(3) -0.001(2)
O(4) 0.063(3) 0.045(3) 0.043(3) -0.024(3) 0.011(3) -0.006(2)
O(5) 0.055(3) 0.055(3) 0.057(4) 0.007(3) 0.003(3) -0.014(3)
O(6) 0.041(3) 0.040(3) 0.040(3) -0.007(2) 0.003(2) -0.006(2)
O(7) 0.083(4) 0.085(4) 0.032(3) -0.009(3) -0.009(3) -0.002(3)
O(8) 0.034(3) 0.085(4) 0.045(3) -0.010(3) 0.002(2) -0.025(3)
O(9) 0.036(3) 0.051(3) 0.061(4) -0.003(2) 0.004(2) -0.003(3)
O(10) 0.050(3) 0.036(3) 0.042(3) -0.009(2) 0.008(2) -0.001(2)
O(11) 0.063(4) 0.066(3) 0.038(3) -0.014(3) -0.015(3) 0.017(3)
O(12) 0.037(3) 0.052(3) 0.046(3) -0.016(2) -0.006(2) 0.006(2)
N(1) 0.037(3) 0.042(3) 0.037(3) -0.006(2) -0.016(3) -0.001(3)
N(2) 0.045(3) 0.035(3) 0.035(3) -0.001(3) -0.013(3) -0.006(2)
N(3) 0.22(1) 0.071(6) 0.14(1) -0.045(8) -0.003(9) 0.000(7)
N(4) 0.098(7) 0.080(6) 0.114(8) -0.009(5) -0.019(6) 0.020(6)
C(1) 0.044(4) 0.058(5) 0.049(5) -0.021(4) -0.007(4) -0.006(4)
C(2) 0.052(5) 0.067(5) 0.055(5) -0.031(4) -0.003(4) 0.002(4)
C(3) 0.107(9) 0.062(6) 0.102(9) -0.042(6) -0.005(7) 0.019(6)
C(4) 0.086(8) 0.047(5) 0.15(1) -0.014(5) 0.007(7) -0.016(6)
C(5) 0.055(6) 0.049(5) 0.098(8) -0.010(4) 0.001(5) -0.017(5)
C(6) 0.067(6) 0.068(6) 0.080(7) -0.029(5) 0.012(5) -0.035(5)
C(7) 0.083(7) 0.105(8) 0.070(7) -0.025(6) -0.003(6) -0.031(6)
C(8) 0.054(5) 0.083(6) 0.066(6) -0.025(5) -0.006(4) -0.020(5)
C(9) 0.067(5) 0.040(4) 0.049(5) -0.020(4) -0.009(4) 0.006(3)
C(10) 0.060(5) 0.042(4) 0.057(5) -0.012(4) 0.009(4) 0.001(4)
C(11) 0.056(5) 0.054(5) 0.100(8) -0.020(4) -0.013(5) -0.009(5)
C(12) 0.077(7) 0.064(6) 0.076(7) -0.020(5) -0.012(5) -0.024(5)
C(13) 0.055(5) 0.044(4) 0.054(5) -0.005(4) -0.011(4) -0.012(4)
C(14) 0.064(5) 0.040(4) 0.038(4) -0.006(4) -0.001(4) -0.010(3)
C(15) 0.058(5) 0.052(5) 0.060(6) 0.007(4) -0.004(4) -0.004(4)
C(16) 0.077(6) 0.041(4) 0.054(5) -0.004(4) -0.011(4) 0.001(4)
C(17) 0.029(3) 0.043(4) 0.034(4) -0.010(3) -0.011(3) 0.003(3)
C(18) 0.051(5) 0.039(4) 0.049(5) -0.006(3) -0.014(4) 0.001(3)
C(19) 0.063(5) 0.040(4) 0.063(6) -0.005(4) -0.015(4) 0.010(4)
C(20) 0.053(5) 0.060(5) 0.054(5) 0.002(4) -0.010(4) 0.017(4)
C(21) 0.061(5) 0.066(5) 0.043(5) 0.001(4) -0.016(4) 0.007(4)
C(22) 0.053(5) 0.044(4) 0.050(5) 0.007(4) -0.018(4) 0.002(4)
C(23) 0.037(4) 0.044(4) 0.017(3) -0.005(3) -0.007(3) 0.002(3)
C(24) 0.047(4) 0.063(5) 0.029(4) -0.008(4) -0.008(3) -0.012(3)
C(25) 0.042(5) 0.095(7) 0.034(4) 0.016(4) -0.006(4) -0.017(4)
C(26) 0.084(6) 0.049(5) 0.032(4) 0.019(4) -0.004(4) -0.008(4)
C(27) 0.097(7) 0.039(4) 0.051(5) -0.014(4) 0.013(5) -0.003(4)
C(28) 0.051(5) 0.043(4) 0.047(5) -0.009(3) 0.009(4) -0.008(3)
C(29) 0.030(3) 0.033(3) 0.034(4) -0.007(3) -0.004(3) -0.009(3)
C(30) 0.036(4) 0.060(5) 0.050(5) -0.009(4) -0.006(3) -0.008(4)
C(31) 0.029(4) 0.069(5) 0.068(6) -0.004(4) -0.010(4) -0.009(4)
C(32) 0.041(4) 0.047(4) 0.066(6) -0.013(4) 0.017(4) -0.019(4)
C(33) 0.062(5) 0.047(4) 0.046(5) -0.016(4) 0.009(4) -0.005(4)
C(34) 0.043(4) 0.050(4) 0.040(4) -0.010(3) -0.005(3) -0.002(3)
C(35) 0.031(3) 0.032(3) 0.028(3) -0.005(3) -0.004(3) -0.005(3)
C(36) 0.045(4) 0.046(4) 0.038(4) -0.010(3) -0.019(3) 0.003(3)
C(37) 0.072(6) 0.050(5) 0.051(5) -0.013(4) -0.022(4) 0.012(4)
C(38) 0.070(6) 0.046(5) 0.061(6) -0.024(4) 0.000(5) 0.000(4)
C(39) 0.061(5) 0.058(5) 0.058(5) -0.029(4) -0.014(4) -0.013(4)
C(40) 0.050(4) 0.049(4) 0.034(4) -0.012(3) -0.011(3) 0.000(3)
C(41) 0.027(3) 0.035(3) 0.029(3) -0.005(3) 0.001(3) -0.003(3)
C(42) 0.041(4) 0.034(4) 0.052(5) -0.011(3) 0.004(3) -0.004(3)
C(43) 0.032(4) 0.058(5) 0.064(5) -0.004(4) 0.011(4) -0.017(4)
C(44) 0.045(5) 0.040(4) 0.062(5) 0.004(3) -0.004(4) -0.016(4)
C(45) 0.074(6) 0.032(4) 0.059(5) -0.007(4) 0.010(4) 0.002(4)
C(46) 0.052(5) 0.043(4) 0.045(5) -0.014(4) 0.011(4) -0.002(3)
C(47) 0.029(3) 0.035(3) 0.026(3) -0.008(3) -0.005(3) -0.001(3)
C(48) 0.045(4) 0.051(4) 0.036(4) -0.009(3) -0.005(3) -0.005(3)
C(49) 0.077(6) 0.055(5) 0.035(4) -0.007(4) -0.016(4) 0.001(4)
C(50) 0.088(7) 0.077(6) 0.030(4) -0.025(5) 0.007(4) -0.003(4)
C(51) 0.055(5) 0.071(6) 0.049(5) -0.012(4) 0.015(4) -0.022(4)
C(52) 0.031(4) 0.062(5) 0.039(4) -0.005(3) -0.002(3) -0.010(4)
C(53) 0.038(4) 0.041(4) 0.035(4) -0.007(3) -0.002(3) -0.001(3)
C(54) 0.043(4) 0.064(5) 0.044(5) 0.005(4) -0.007(4) -0.005(4)
C(55) 0.047(5) 0.084(6) 0.055(6) -0.010(4) 0.009(4) -0.004(5)
C(56) 0.067(6) 0.068(6) 0.043(5) -0.013(5) 0.016(4) -0.001(4)
C(57) 0.056(5) 0.063(5) 0.034(4) -0.005(4) -0.010(4) 0.007(4)
C(58) 0.039(4) 0.056(4) 0.036(4) -0.004(3) -0.007(3) 0.002(3)
C(59) 0.052(4) 0.041(4) 0.030(4) -0.014(3) -0.007(3) -0.003(3)
C(60) 0.139(9) 0.088(7) 0.043(5) -0.069(7) -0.021(6) 0.002(5)
C(61) 0.18(1) 0.124(9) 0.058(7) -0.101(9) -0.024(7) -0.011(6)
C(62) 0.121(9) 0.068(6) 0.072(7) -0.053(6) 0.010(6) -0.007(5)
C(63) 0.066(6) 0.051(5) 0.057(6) -0.013(4) -0.001(4) 0.009(4)
C(64) 0.047(5) 0.056(5) 0.038(4) -0.008(4) -0.001(3) 0.000(4)
C(65) 0.035(4) 0.053(4) 0.032(4) 0.000(3) -0.007(3) -0.006(3)
C(66) 0.050(5) 0.056(5) 0.058(5) 0.007(4) -0.009(4) -0.002(4)
C(67) 0.084(7) 0.049(5) 0.077(7) 0.014(5) -0.016(6) -0.001(5)
C(68) 0.073(7) 0.095(8) 0.072(7) 0.039(6) -0.005(6) -0.017(6)
C(69) 0.050(5) 0.102(8) 0.062(6) 0.009(5) 0.004(4) 0.007(6)
C(70) 0.039(4) 0.072(5) 0.050(5) -0.002(4) -0.008(4) -0.001(4)
C(71) 0.042(4) 0.042(4) 0.051(5) -0.010(3) -0.006(4) -0.004(3)
C(72) 0.065(6) 0.068(6) 0.068(6) -0.020(5) -0.013(5) 0.013(5)
C(73) 0.091(8) 0.089(8) 0.085(8) -0.025(6) 0.001(6) 0.036(6)
C(74) 0.095(9) 0.091(8) 0.096(9) -0.045(7) 0.020(7) 0.006(7)
C(75) 0.041(5) 0.117(9) 0.108(9) -0.019(6) 0.019(5) 0.013(7)
C(76) 0.046(5) 0.067(6) 0.071(6) -0.006(4) -0.006(4) 0.008(5)
C(77) 0.047(4) 0.033(3) 0.035(4) -0.001(3) -0.014(3) -0.004(3)
C(78) 0.056(5) 0.040(4) 0.043(4) -0.004(3) -0.014(4) -0.003(3)
C(79) 0.075(6) 0.033(4) 0.049(5) -0.008(4) -0.018(4) 0.000(3)
C(80) 0.062(5) 0.051(5) 0.049(5) 0.012(4) -0.011(4) -0.017(4)
C(81) 0.044(5) 0.055(5) 0.070(6) 0.001(4) -0.005(4) -0.013(4)
C(82) 0.059(5) 0.039(4) 0.044(5) -0.006(4) -0.010(4) -0.005(3)
C(83) 0.039(4) 0.042(4) 0.033(4) -0.003(3) -0.014(3) -0.005(3)
C(84) 0.081(6) 0.056(5) 0.041(5) 0.009(4) -0.027(4) -0.013(4)
C(85) 0.082(7) 0.084(7) 0.043(5) 0.011(5) -0.028(5) -0.016(5)
C(86) 0.069(6) 0.085(7) 0.038(5) 0.015(5) -0.014(4) 0.007(4)
C(87) 0.090(7) 0.043(5) 0.068(6) 0.001(4) -0.024(5) 0.007(4)
C(88) 0.076(6) 0.046(4) 0.053(5) -0.005(4) -0.029(4) -0.004(4)
C(89) 0.094(7) 0.049(5) 0.070(7) -0.009(5) -0.013(5) 0.005(5)
C(90) 0.116(9) 0.058(6) 0.121(10) -0.017(6) 0.021(7) 0.003(6)
C(91) 0.064(6) 0.069(6) 0.069(6) 0.000(5) -0.020(5) -0.002(5)
C(92) 0.070(7) 0.069(6) 0.095(8) 0.008(5) 0.001(6) -0.009(6)

loop_
_atom_type_symbol
_atom_type_description
_atom_type_scat_dispersion_real
_atom_type_scat_dispersion_imag
_atom_type_scat_source
C C 0.003 0.002
;International Tables for Crystallography
(1992, Vol. C, Tables 4.2.6.8 and 6.1.1.1)
;
H H 0.000 0.000
;International Tables for Crystallography
(1992, Vol. C, Table 6.1.1.2)
;
Ir Ir -1.444 7.990
;International Tables for Crystallography
(1992, Vol. C, Tables 4.2.6.8 and 6.1.1.1)
;
P P 0.102 0.094
;International Tables for Crystallography
(1992, Vol. C, Tables 4.2.6.8 and 6.1.1.1)
;
O O 0.011 0.006
;International Tables for Crystallography
(1992, Vol. C, Tables 4.2.6.8 and 6.1.1.1)
;
N N 0.006 0.003
;International Tables for Crystallography
(1992, Vol. C, Tables 4.2.6.8 and 6.1.1.1)
;

loop_
_geom_angle_atom_site_label_1
_geom_angle_atom_site_label_2
_geom_angle_atom_site_label_3
_geom_angle
_geom_angle_site_symmetry_1
_geom_angle_site_symmetry_2
_geom_angle_site_symmetry_3
_geom_angle_publ_flag
O(1) Ir(1) O(2) 88.2(2) . . . yes
O(1) Ir(1) C(1) 92.7(2) . . . yes
O(1) Ir(1) C(2) 92.2(3) . . . yes
O(1) Ir(1) C(5) 165.2(3) . . . yes
O(1) Ir(1) C(6) 156.1(3) . . . yes
O(2) Ir(1) C(1) 163.3(3) . . . yes
O(2) Ir(1) C(2) 157.4(3) . . . yes
O(2) Ir(1) C(5) 91.7(3) . . . yes
O(2) Ir(1) C(6) 90.8(3) . . . yes
C(1) Ir(1) C(2) 39.2(3) . . . yes
C(1) Ir(1) C(5) 91.6(3) . . . yes
C(1) Ir(1) C(6) 81.6(3) . . . yes
C(2) Ir(1) C(5) 82.3(3) . . . yes
C(2) Ir(1) C(6) 97.7(3) . . . yes
C(5) Ir(1) C(6) 38.7(3) . . . yes
O(3) Ir(2) O(4) 89.5(2) . . . yes
O(3) Ir(2) C(9) 93.6(2) . . . yes
O(3) Ir(2) C(10) 91.1(2) . . . yes
O(3) Ir(2) C(13) 162.4(3) . . . yes
O(3) Ir(2) C(14) 158.0(3) . . . yes
O(4) Ir(2) C(9) 163.1(3) . . . yes
O(4) Ir(2) C(10) 157.1(3) . . . yes
O(4) Ir(2) C(13) 90.0(2) . . . yes
O(4) Ir(2) C(14) 88.1(2) . . . yes
C(9) Ir(2) C(10) 39.5(3) . . . yes
C(9) Ir(2) C(13) 91.9(3) . . . yes
C(9) Ir(2) C(14) 82.8(3) . . . yes
C(10) Ir(2) C(13) 82.6(3) . . . yes
C(10) Ir(2) C(14) 99.5(3) . . . yes
C(13) Ir(2) C(14) 39.5(3) . . . yes
O(1) P(1) O(5) 118.4(3) . . . yes
O(1) P(1) O(6) 109.0(3) . . . yes
O(1) P(1) O(12) 103.9(3) . . . yes
O(5) P(1) O(6) 109.3(3) . . . yes
O(5) P(1) O(12) 112.5(3) . . . yes
O(6) P(1) O(12) 102.6(2) . . . yes
O(2) P(2) O(6) 108.8(3) . . . yes
O(2) P(2) O(7) 119.1(3) . . . yes
O(2) P(2) O(8) 105.4(3) . . . yes
O(6) P(2) O(7) 110.0(3) . . . yes
O(6) P(2) O(8) 102.7(3) . . . yes
O(7) P(2) O(8) 109.6(3) . . . yes
O(3) P(3) O(8) 106.7(3) . . . yes
O(3) P(3) O(9) 119.6(3) . . . yes
O(3) P(3) O(10) 108.8(3) . . . yes
O(8) P(3) O(9) 107.8(3) . . . yes
O(8) P(3) O(10) 102.6(3) . . . yes
O(9) P(3) O(10) 109.9(3) . . . yes
O(4) P(4) O(10) 109.9(3) . . . yes
O(4) P(4) O(11) 118.1(3) . . . yes
O(4) P(4) O(12) 108.6(3) . . . yes
O(10) P(4) O(11) 109.9(3) . . . yes
O(10) P(4) O(12) 101.6(3) . . . yes
O(11) P(4) O(12) 107.4(3) . . . yes
N(1) P(5) C(17) 109.6(3) . . . yes
N(1) P(5) C(23) 113.8(3) . . . yes
N(1) P(5) C(29) 111.3(3) . . . yes
C(17) P(5) C(23) 107.5(3) . . . yes
C(17) P(5) C(29) 105.4(3) . . . yes
C(23) P(5) C(29) 108.8(3) . . . yes
N(1) P(6) C(35) 109.1(3) . . . yes
N(1) P(6) C(41) 114.5(3) . . . yes
N(1) P(6) C(47) 110.3(3) . . . yes
C(35) P(6) C(41) 106.9(3) . . . yes
C(35) P(6) C(47) 109.8(3) . . . yes
C(41) P(6) C(47) 106.1(3) . . . yes
N(2) P(7) C(53) 112.3(3) . . . yes
N(2) P(7) C(59) 107.5(3) . . . yes
N(2) P(7) C(65) 112.6(3) . . . yes
C(53) P(7) C(59) 110.6(3) . . . yes
C(53) P(7) C(65) 106.7(3) . . . yes
C(59) P(7) C(65) 107.2(3) . . . yes
N(2) P(8) C(71) 112.2(3) . . . yes
N(2) P(8) C(77) 114.2(3) . . . yes
N(2) P(8) C(83) 107.5(3) . . . yes
C(71) P(8) C(77) 107.7(3) . . . yes
C(71) P(8) C(83) 108.0(3) . . . yes
C(77) P(8) C(83) 107.0(3) . . . yes
Ir(1) O(1) P(1) 133.2(3) . . . yes
Ir(1) O(2) P(2) 128.0(3) . . . yes
Ir(2) O(3) P(3) 135.9(3) . . . yes
Ir(2) O(4) P(4) 135.5(3) . . . yes
P(1) O(6) P(2) 133.1(3) . . . yes
P(2) O(8) P(3) 137.9(3) . . . yes
P(3) O(10) P(4) 137.9(3) . . . yes
P(1) O(12) P(4) 133.8(3) . . . yes
P(5) N(1) P(6) 149.9(4) . . . yes
P(7) N(2) P(8) 141.9(4) . . . yes
Ir(1) C(1) C(2) 69.9(4) . . . yes
Ir(1) C(1) C(8) 114.6(5) . . . yes
C(2) C(1) C(8) 122.9(7) . . . yes
Ir(1) C(2) C(1) 70.9(4) . . . yes
Ir(1) C(2) C(3) 111.2(6) . . . yes
C(1) C(2) C(3) 125.4(8) . . . yes
C(2) C(3) C(4) 112.8(8) . . . yes
C(3) C(4) C(5) 112.7(8) . . . yes
Ir(1) C(5) C(4) 114.2(7) . . . yes
Ir(1) C(5) C(6) 70.1(5) . . . yes
C(4) C(5) C(6) 123.9(8) . . . yes
Ir(1) C(6) C(5) 71.2(6) . . . yes
Ir(1) C(6) C(7) 113.8(6) . . . yes
C(5) C(6) C(7) 125.2(8) . . . yes
C(6) C(7) C(8) 112.1(8) . . . yes
C(1) C(8) C(7) 111.8(7) . . . yes
Ir(2) C(9) C(10) 69.6(4) . . . yes
Ir(2) C(9) C(16) 112.4(5) . . . yes
C(10) C(9) C(16) 120.9(7) . . . yes
Ir(2) C(10) C(9) 70.9(4) . . . yes
Ir(2) C(10) C(11) 111.4(5) . . . yes
C(9) C(10) C(11) 125.8(7) . . . yes
C(10) C(11) C(12) 111.8(7) . . . yes
C(11) C(12) C(13) 112.6(7) . . . yes
Ir(2) C(13) C(12) 113.8(6) . . . yes
Ir(2) C(13) C(14) 69.9(4) . . . yes
C(12) C(13) C(14) 124.3(7) . . . yes
Ir(2) C(14) C(13) 70.6(4) . . . yes
Ir(2) C(14) C(15) 111.1(5) . . . yes
C(13) C(14) C(15) 125.1(7) . . . yes
C(14) C(15) C(16) 112.5(6) . . . yes
C(9) C(16) C(15) 111.2(6) . . . yes
P(5) C(17) C(18) 119.0(5) . . . yes
P(5) C(17) C(22) 121.4(5) . . . yes
C(18) C(17) C(22) 119.5(6) . . . yes
C(17) C(18) C(19) 119.4(7) . . . yes
C(18) C(19) C(20) 120.8(7) . . . yes
C(19) C(20) C(21) 119.6(7) . . . yes
C(20) C(21) C(22) 120.9(8) . . . yes
C(17) C(22) C(21) 119.8(7) . . . yes
P(5) C(23) C(24) 118.8(5) . . . yes
P(5) C(23) C(28) 123.1(5) . . . yes
C(24) C(23) C(28) 118.1(6) . . . yes
C(23) C(24) C(25) 120.9(7) . . . yes
C(24) C(25) C(26) 120.6(7) . . . yes
C(25) C(26) C(27) 119.5(7) . . . yes
C(26) C(27) C(28) 120.3(7) . . . yes
C(23) C(28) C(27) 120.4(7) . . . yes
P(5) C(29) C(30) 121.5(5) . . . yes
P(5) C(29) C(34) 120.6(5) . . . yes
C(30) C(29) C(34) 117.9(6) . . . yes
C(29) C(30) C(31) 121.0(7) . . . yes
C(30) C(31) C(32) 120.0(7) . . . yes
C(31) C(32) C(33) 119.9(7) . . . yes
C(32) C(33) C(34) 120.4(7) . . . yes
C(29) C(34) C(33) 120.9(7) . . . yes
P(6) C(35) C(36) 120.5(5) . . . yes
P(6) C(35) C(40) 120.3(5) . . . yes
C(36) C(35) C(40) 118.9(6) . . . yes
C(35) C(36) C(37) 120.6(6) . . . yes
C(36) C(37) C(38) 120.4(7) . . . yes
C(37) C(38) C(39) 119.7(7) . . . yes
C(38) C(39) C(40) 121.2(7) . . . yes
C(35) C(40) C(39) 119.2(6) . . . yes
P(6) C(41) C(42) 121.2(5) . . . yes
P(6) C(41) C(46) 120.4(5) . . . yes
C(42) C(41) C(46) 118.3(6) . . . yes
C(41) C(42) C(43) 120.7(6) . . . yes
C(42) C(43) C(44) 120.2(7) . . . yes
C(43) C(44) C(45) 120.3(6) . . . yes
C(44) C(45) C(46) 119.3(7) . . . yes
C(41) C(46) C(45) 121.2(7) . . . yes
P(6) C(47) C(48) 122.5(5) . . . yes
P(6) C(47) C(52) 117.9(5) . . . yes
C(48) C(47) C(52) 119.6(6) . . . yes
C(47) C(48) C(49) 119.8(7) . . . yes
C(48) C(49) C(50) 120.5(7) . . . yes
C(49) C(50) C(51) 120.6(7) . . . yes
C(50) C(51) C(52) 119.5(7) . . . yes
C(47) C(52) C(51) 119.9(7) . . . yes
P(7) C(53) C(54) 119.2(5) . . . yes
P(7) C(53) C(58) 120.8(5) . . . yes
C(54) C(53) C(58) 120.0(6) . . . yes
C(53) C(54) C(55) 120.3(7) . . . yes
C(54) C(55) C(56) 118.7(7) . . . yes
C(55) C(56) C(57) 121.4(7) . . . yes
C(56) C(57) C(58) 120.4(7) . . . yes
C(53) C(58) C(57) 119.2(7) . . . yes
P(7) C(59) C(60) 121.2(6) . . . yes
P(7) C(59) C(64) 120.3(5) . . . yes
C(60) C(59) C(64) 118.2(7) . . . yes
C(59) C(60) C(61) 119.5(8) . . . yes
C(60) C(61) C(62) 121.2(9) . . . yes
C(61) C(62) C(63) 118.8(8) . . . yes
C(62) C(63) C(64) 120.4(8) . . . yes
C(59) C(64) C(63) 121.8(7) . . . yes
P(7) C(65) C(66) 119.3(6) . . . yes
P(7) C(65) C(70) 120.5(6) . . . yes
C(66) C(65) C(70) 119.5(7) . . . yes
C(65) C(66) C(67) 119.0(8) . . . yes
C(66) C(67) C(68) 121.2(9) . . . yes
C(67) C(68) C(69) 120.7(8) . . . yes
C(68) C(69) C(70) 119.2(8) . . . yes
C(65) C(70) C(69) 120.3(8) . . . yes
P(8) C(71) C(72) 119.3(6) . . . yes
P(8) C(71) C(76) 122.4(6) . . . yes
C(72) C(71) C(76) 118.2(7) . . . yes
C(71) C(72) C(73) 120.7(9) . . . yes
C(72) C(73) C(74) 119.5(9) . . . yes
C(73) C(74) C(75) 121.0(9) . . . yes
C(74) C(75) C(76) 120.8(9) . . . yes
C(71) C(76) C(75) 119.8(8) . . . yes
P(8) C(77) C(78) 123.3(6) . . . yes
P(8) C(77) C(82) 117.6(5) . . . yes
C(78) C(77) C(82) 119.1(7) . . . yes
C(77) C(78) C(79) 121.2(7) . . . yes
C(78) C(79) C(80) 118.5(7) . . . yes
C(79) C(80) C(81) 121.2(7) . . . yes
C(80) C(81) C(82) 119.8(7) . . . yes
C(77) C(82) C(81) 120.1(7) . . . yes
P(8) C(83) C(84) 120.4(5) . . . yes
P(8) C(83) C(88) 120.1(5) . . . yes
C(84) C(83) C(88) 119.6(6) . . . yes
C(83) C(84) C(85) 120.8(7) . . . yes
C(84) C(85) C(86) 119.8(7) . . . yes
C(85) C(86) C(87) 119.6(7) . . . yes
C(86) C(87) C(88) 121.5(8) . . . yes
C(83) C(88) C(87) 118.6(7) . . . yes
N(3) C(89) C(90) 178(1) . . . yes
N(4) C(91) C(92) 178(1) . . . yes

loop_
_geom_bond_atom_site_label_1
_geom_bond_atom_site_label_2
_geom_bond_distance
_geom_bond_site_symmetry_1
_geom_bond_site_symmetry_2
_geom_bond_publ_flag
Ir(1) O(1) 2.075(5) . . yes
Ir(1) O(2) 2.080(5) . . yes
Ir(1) C(1) 2.100(7) . . yes
Ir(1) C(2) 2.087(7) . . yes
Ir(1) C(5) 2.076(8) . . yes
Ir(1) C(6) 2.061(9) . . yes
Ir(2) O(3) 2.077(5) . . yes
Ir(2) O(4) 2.078(4) . . yes
Ir(2) C(9) 2.117(7) . . yes
Ir(2) C(10) 2.099(7) . . yes
Ir(2) C(13) 2.089(7) . . yes
Ir(2) C(14) 2.081(7) . . yes
P(1) O(1) 1.497(5) . . yes
P(1) O(5) 1.452(5) . . yes
P(1) O(6) 1.603(5) . . yes
P(1) O(12) 1.601(5) . . yes
P(2) O(2) 1.493(5) . . yes
P(2) O(6) 1.604(4) . . yes
P(2) O(7) 1.455(5) . . yes
P(2) O(8) 1.586(5) . . yes
P(3) O(3) 1.492(4) . . yes
P(3) O(8) 1.593(5) . . yes
P(3) O(9) 1.453(5) . . yes
P(3) O(10) 1.605(5) . . yes
P(4) O(4) 1.488(5) . . yes
P(4) O(10) 1.590(5) . . yes
P(4) O(11) 1.458(5) . . yes
P(4) O(12) 1.601(4) . . yes
P(5) N(1) 1.572(5) . . yes
P(5) C(17) 1.800(6) . . yes
P(5) C(23) 1.792(7) . . yes
P(5) C(29) 1.789(6) . . yes
P(6) N(1) 1.573(5) . . yes
P(6) C(35) 1.788(6) . . yes
P(6) C(41) 1.801(6) . . yes
P(6) C(47) 1.798(6) . . yes
P(7) N(2) 1.584(5) . . yes
P(7) C(53) 1.798(7) . . yes
P(7) C(59) 1.792(7) . . yes
P(7) C(65) 1.798(7) . . yes
P(8) N(2) 1.573(5) . . yes
P(8) C(71) 1.801(7) . . yes
P(8) C(77) 1.801(7) . . yes
P(8) C(83) 1.791(7) . . yes
N(3) C(89) 1.08(1) . . yes
N(4) C(91) 1.09(1) . . yes
C(1) C(2) 1.41(1) . . yes
C(1) C(8) 1.51(1) . . yes
C(2) C(3) 1.52(1) . . yes
C(3) C(4) 1.50(1) . . yes
C(4) C(5) 1.51(1) . . yes
C(5) C(6) 1.37(1) . . yes
C(6) C(7) 1.51(1) . . yes
C(7) C(8) 1.53(1) . . yes
C(9) C(10) 1.43(1) . . yes
C(9) C(16) 1.53(1) . . yes
C(10) C(11) 1.51(1) . . yes
C(11) C(12) 1.54(1) . . yes
C(12) C(13) 1.51(1) . . yes
C(13) C(14) 1.411(10) . . yes
C(14) C(15) 1.512(10) . . yes
C(15) C(16) 1.53(1) . . yes
C(17) C(18) 1.381(9) . . yes
C(17) C(22) 1.389(9) . . yes
C(18) C(19) 1.394(10) . . yes
C(19) C(20) 1.37(1) . . yes
C(20) C(21) 1.37(1) . . yes
C(21) C(22) 1.377(10) . . yes
C(23) C(24) 1.401(9) . . yes
C(23) C(28) 1.376(9) . . yes
C(24) C(25) 1.359(10) . . yes
C(25) C(26) 1.38(1) . . yes
C(26) C(27) 1.37(1) . . yes
C(27) C(28) 1.393(10) . . yes
C(29) C(30) 1.386(9) . . yes
C(29) C(34) 1.395(9) . . yes
C(30) C(31) 1.386(10) . . yes
C(31) C(32) 1.38(1) . . yes
C(32) C(33) 1.36(1) . . yes
C(33) C(34) 1.382(10) . . yes
C(35) C(36) 1.384(9) . . yes
C(35) C(40) 1.387(8) . . yes
C(36) C(37) 1.380(9) . . yes
C(37) C(38) 1.37(1) . . yes
C(38) C(39) 1.35(1) . . yes
C(39) C(40) 1.398(9) . . yes
C(41) C(42) 1.388(8) . . yes
C(41) C(46) 1.381(8) . . yes
C(42) C(43) 1.375(9) . . yes
C(43) C(44) 1.363(10) . . yes
C(44) C(45) 1.38(1) . . yes
C(45) C(46) 1.378(10) . . yes
C(47) C(48) 1.397(9) . . yes
C(47) C(52) 1.384(9) . . yes
C(48) C(49) 1.372(10) . . yes
C(49) C(50) 1.38(1) . . yes
C(50) C(51) 1.37(1) . . yes
C(51) C(52) 1.399(10) . . yes
C(53) C(54) 1.380(9) . . yes
C(53) C(58) 1.396(9) . . yes
C(54) C(55) 1.39(1) . . yes
C(55) C(56) 1.38(1) . . yes
C(56) C(57) 1.36(1) . . yes
C(57) C(58) 1.383(10) . . yes
C(59) C(60) 1.386(10) . . yes
C(59) C(64) 1.379(9) . . yes
C(60) C(61) 1.38(1) . . yes
C(61) C(62) 1.38(1) . . yes
C(62) C(63) 1.36(1) . . yes
C(63) C(64) 1.365(10) . . yes
C(65) C(66) 1.386(10) . . yes
C(65) C(70) 1.377(10) . . yes
C(66) C(67) 1.39(1) . . yes
C(67) C(68) 1.35(1) . . yes
C(68) C(69) 1.37(1) . . yes
C(69) C(70) 1.39(1) . . yes
C(71) C(72) 1.39(1) . . yes
C(71) C(76) 1.377(10) . . yes
C(72) C(73) 1.38(1) . . yes
C(73) C(74) 1.35(1) . . yes
C(74) C(75) 1.34(1) . . yes
C(75) C(76) 1.38(1) . . yes
C(77) C(78) 1.373(9) . . yes
C(77) C(82) 1.396(10) . . yes
C(78) C(79) 1.386(10) . . yes
C(79) C(80) 1.37(1) . . yes
C(80) C(81) 1.38(1) . . yes
C(81) C(82) 1.369(10) . . yes
C(83) C(84) 1.378(9) . . yes
C(83) C(88) 1.379(9) . . yes
C(84) C(85) 1.38(1) . . yes
C(85) C(86) 1.37(1) . . yes
C(86) C(87) 1.36(1) . . yes
C(87) C(88) 1.39(1) . . yes
C(89) C(90) 1.41(1) . . yes
C(91) C(92) 1.45(1) . . yes

loop_
_geom_contact_atom_site_label_1
_geom_contact_atom_site_label_2
_geom_contact_distance
_geom_contact_site_symmetry_1
_geom_contact_site_symmetry_2
_geom_contact_publ_flag
O(1) C(51) 3.277(9) . . ?
O(2) C(80) 3.531(9) . 2_566 ?
O(3) C(63) 3.568(9) . 2_556 ?
O(5) C(26) 3.388(9) . 2_655 ?
O(6) C(92) 3.01(1) . . ?
O(7) C(58) 3.384(9) . . ?
O(7) C(92) 3.39(1) . . ?
O(7) C(62) 3.45(1) . 2_556 ?
O(9) C(56) 3.301(9) . 1_455 ?
O(9) C(79) 3.457(9) . 2_566 ?
O(9) C(20) 3.464(9) . 2_565 ?
O(9) C(55) 3.506(9) . 1_455 ?
O(10) C(90) 3.37(1) . . ?
O(11) C(40) 3.213(8) . 1_455 ?
O(11) C(90) 3.31(1) . . ?
O(11) C(39) 3.557(10) . 1_455 ?
O(11) C(32) 3.564(9) . . ?
O(12) C(90) 3.34(1) . . ?
N(3) C(42) 3.47(1) . 2_665 ?
N(3) C(43) 3.49(1) . 2_665 ?
N(4) C(69) 3.43(1) . 2_556 ?
N(4) C(70) 3.54(1) . 2_556 ?
N(4) C(76) 3.54(1) . 2_656 ?
C(14) C(43) 3.54(1) . 2_655 ?
C(25) C(85) 3.57(1) . 1_554 ?
C(26) C(86) 3.51(1) . 1_554 ?
C(33) C(45) 3.60(1) . 2_655 ?
C(44) C(44) 3.59(2) . 2_755 ?
C(61) C(61) 3.50(3) . 2_556 ?
C(62) C(75) 3.48(2) . 2_656 ?
C(86) C(91) 3.55(1) . 2_656 ?

loop_
_geom_torsion_atom_site_label_1
_geom_torsion_atom_site_label_2
_geom_torsion_atom_site_label_3
_geom_torsion_atom_site_label_4
_geom_torsion
_geom_torsion_site_symmetry_1
_geom_torsion_site_symmetry_2
_geom_torsion_site_symmetry_3
_geom_torsion_site_symmetry_4
_geom_torsion_publ_flag
Ir(1) O(1) P(1) O(5) -152.0(4) . . . . yes
Ir(1) O(1) P(1) O(6) -26.3(5) . . . . yes
Ir(1) O(1) P(1) O(12) 82.5(4) . . . . yes
Ir(1) O(2) P(2) O(6) -45.1(5) . . . . yes
Ir(1) O(2) P(2) O(7) 82.0(5) . . . . yes
Ir(1) O(2) P(2) O(8) -154.6(4) . . . . yes
Ir(1) C(1) C(2) C(3) 102.9(8) . . . . yes
Ir(1) C(1) C(8) C(7) 8.8(10) . . . . yes
Ir(1) C(2) C(1) C(8) -106.9(7) . . . . yes
Ir(1) C(2) C(3) C(4) 29(1) . . . . yes
Ir(1) C(5) C(4) C(3) 7(1) . . . . yes
Ir(1) C(5) C(6) C(7) 106.4(9) . . . . yes
Ir(1) C(6) C(5) C(4) -106.4(9) . . . . yes
Ir(1) C(6) C(7) C(8) 27(1) . . . . yes
Ir(2) O(3) P(3) O(8) -120.3(4) . . . . yes
Ir(2) O(3) P(3) O(9) 117.2(4) . . . . yes
Ir(2) O(3) P(3) O(10) -10.2(5) . . . . yes
Ir(2) O(4) P(4) O(10) -4.8(5) . . . . yes
Ir(2) O(4) P(4) O(11) -132.0(4) . . . . yes
Ir(2) O(4) P(4) O(12) 105.4(4) . . . . yes
Ir(2) C(9) C(10) C(11) 103.1(8) . . . . yes
Ir(2) C(9) C(16) C(15) 16.2(8) . . . . yes
Ir(2) C(10) C(9) C(16) -104.6(7) . . . . yes
Ir(2) C(10) C(11) C(12) 30.8(9) . . . . yes
Ir(2) C(13) C(12) C(11) 10.8(9) . . . . yes
Ir(2) C(13) C(14) C(15) 102.6(7) . . . . yes
Ir(2) C(14) C(13) C(12) -105.7(8) . . . . yes
Ir(2) C(14) C(15) C(16) 34.1(8) . . . . yes
P(1) O(1) Ir(1) O(2) -0.4(4) . . . . yes
P(1) O(1) Ir(1) C(1) 162.9(5) . . . . yes
P(1) O(1) Ir(1) C(2) -157.8(5) . . . . yes
P(1) O(1) Ir(1) C(5) -90(1) . . . . yes
P(1) O(1) Ir(1) C(6) 87.5(8) . . . . yes
P(1) O(6) P(2) O(2) 3.0(5) . . . . yes
P(1) O(6) P(2) O(7) -129.1(4) . . . . yes
P(1) O(6) P(2) O(8) 114.4(4) . . . . yes
P(1) O(12) P(4) O(4) -39.5(5) . . . . yes
P(1) O(12) P(4) O(10) 76.3(5) . . . . yes
P(1) O(12) P(4) O(11) -168.3(4) . . . . yes
P(2) O(2) Ir(1) O(1) 41.7(4) . . . . yes
P(2) O(2) Ir(1) C(1) -51(1) . . . . yes
P(2) O(2) Ir(1) C(2) 133.0(7) . . . . yes
P(2) O(2) Ir(1) C(5) -153.1(5) . . . . yes
P(2) O(2) Ir(1) C(6) -114.4(5) . . . . yes
P(2) O(6) P(1) O(1) 29.6(5) . . . . yes
P(2) O(6) P(1) O(5) 160.4(4) . . . . yes
P(2) O(6) P(1) O(12) -80.1(4) . . . . yes
P(2) O(8) P(3) O(3) 68.3(6) . . . . yes
P(2) O(8) P(3) O(9) -162.1(5) . . . . yes
P(2) O(8) P(3) O(10) -46.1(6) . . . . yes
P(3) O(3) Ir(2) O(4) 14.8(5) . . . . yes
P(3) O(3) Ir(2) C(9) 178.2(5) . . . . yes
P(3) O(3) Ir(2) C(10) -142.3(5) . . . . yes
P(3) O(3) Ir(2) C(13) -73.8(10) . . . . yes
P(3) O(3) Ir(2) C(14) 98.4(7) . . . . yes
P(3) O(8) P(2) O(2) 101.5(6) . . . . yes
P(3) O(8) P(2) O(6) -12.4(6) . . . . yes
P(3) O(8) P(2) O(7) -129.2(5) . . . . yes
P(3) O(10) P(4) O(4) 16.0(6) . . . . yes
P(3) O(10) P(4) O(11) 147.6(5) . . . . yes
P(3) O(10) P(4) O(12) -98.8(5) . . . . yes
P(4) O(4) Ir(2) O(3) -5.6(5) . . . . yes
P(4) O(4) Ir(2) C(9) -106.7(9) . . . . yes
P(4) O(4) Ir(2) C(10) 86.1(8) . . . . yes
P(4) O(4) Ir(2) C(13) 156.7(5) . . . . yes
P(4) O(4) Ir(2) C(14) -163.8(5) . . . . yes
P(4) O(10) P(3) O(3) -9.4(6) . . . . yes
P(4) O(10) P(3) O(8) 103.4(5) . . . . yes
P(4) O(10) P(3) O(9) -142.1(5) . . . . yes
P(4) O(12) P(1) O(1) -157.9(4) . . . . yes
P(4) O(12) P(1) O(5) 72.9(5) . . . . yes
P(4) O(12) P(1) O(6) -44.4(5) . . . . yes
P(5) N(1) P(6) C(35) 136.1(7) . . . . yes
P(5) N(1) P(6) C(41) 16.3(9) . . . . yes
P(5) N(1) P(6) C(47) -103.2(8) . . . . yes
P(5) C(17) C(18) C(19) -175.4(6) . . . . yes
P(5) C(17) C(22) C(21) 175.7(6) . . . . yes
P(5) C(23) C(24) C(25) 178.6(5) . . . . yes
P(5) C(23) C(28) C(27) 179.3(6) . . . . yes
P(5) C(29) C(30) C(31) -176.4(6) . . . . yes
P(5) C(29) C(34) C(33) 175.6(5) . . . . yes
P(6) N(1) P(5) C(17) -135.9(7) . . . . yes
P(6) N(1) P(5) C(23) -15.5(9) . . . . yes
P(6) N(1) P(5) C(29) 107.9(8) . . . . yes
P(6) C(35) C(36) C(37) -173.3(6) . . . . yes
P(6) C(35) C(40) C(39) 173.9(6) . . . . yes
P(6) C(41) C(42) C(43) -176.3(6) . . . . yes
P(6) C(41) C(46) C(45) 176.9(6) . . . . yes
P(6) C(47) C(48) C(49) -176.1(5) . . . . yes
P(6) C(47) C(52) C(51) 175.8(6) . . . . yes
P(7) N(2) P(8) C(71) -73.7(7) . . . . yes
P(7) N(2) P(8) C(77) 49.3(7) . . . . yes
P(7) N(2) P(8) C(83) 167.8(6) . . . . yes
P(7) C(53) C(54) C(55) -173.0(6) . . . . yes
P(7) C(53) C(58) C(57) 174.4(6) . . . . yes
P(7) C(59) C(60) C(61) -173.7(9) . . . . yes
P(7) C(59) C(64) C(63) 173.0(6) . . . . yes
P(7) C(65) C(66) C(67) -169.0(6) . . . . yes
P(7) C(65) C(70) C(69) 169.0(6) . . . . yes
P(8) N(2) P(7) C(53) 82.4(7) . . . . yes
P(8) N(2) P(7) C(59) -155.8(6) . . . . yes
P(8) N(2) P(7) C(65) -38.0(7) . . . . yes
P(8) C(71) C(72) C(73) -173.4(8) . . . . yes
P(8) C(71) C(76) C(75) 172.1(8) . . . . yes
P(8) C(77) C(78) C(79) 179.0(6) . . . . yes
P(8) C(77) C(82) C(81) -178.6(6) . . . . yes
P(8) C(83) C(84) C(85) -179.8(7) . . . . yes
P(8) C(83) C(88) C(87) -178.9(7) . . . . yes
O(1) Ir(1) C(1) C(2) 90.1(5) . . . . yes
O(1) Ir(1) C(1) C(8) -152.0(6) . . . . yes
O(1) Ir(1) C(2) C(1) -91.7(5) . . . . yes
O(1) Ir(1) C(2) C(3) 146.9(6) . . . . yes
O(1) Ir(1) C(5) C(4) -62(1) . . . . yes
O(1) Ir(1) C(5) C(6) 178.5(8) . . . . yes
O(1) Ir(1) C(6) C(5) -179.0(5) . . . . yes
O(1) Ir(1) C(6) C(7) 59(1) . . . . yes
O(2) Ir(1) C(1) C(2) -177.1(7) . . . . yes
O(2) Ir(1) C(1) C(8) -59(1) . . . . yes
O(2) Ir(1) C(2) C(1) 177.8(5) . . . . yes
O(2) Ir(1) C(2) C(3) 56(1) . . . . yes
O(2) Ir(1) C(5) C(4) -151.6(7) . . . . yes
O(2) Ir(1) C(5) C(6) 89.2(5) . . . . yes
O(2) Ir(1) C(6) C(5) -91.6(5) . . . . yes
O(2) Ir(1) C(6) C(7) 147.4(7) . . . . yes
O(3) Ir(2) C(9) C(10) 87.4(5) . . . . yes
O(3) Ir(2) C(9) C(16) -156.5(5) . . . . yes
O(3) Ir(2) C(10) C(9) -94.3(5) . . . . yes
O(3) Ir(2) C(10) C(11) 143.7(6) . . . . yes
O(3) Ir(2) C(13) C(12) -64(1) . . . . yes
O(3) Ir(2) C(13) C(14) 175.4(6) . . . . yes
O(3) Ir(2) C(14) C(13) -176.3(5) . . . . yes
O(3) Ir(2) C(14) C(15) 62.5(9) . . . . yes
O(4) Ir(2) C(9) C(10) -172.2(7) . . . . yes
O(4) Ir(2) C(9) C(16) -56(1) . . . . yes
O(4) Ir(2) C(10) C(9) 174.2(5) . . . . yes
O(4) Ir(2) C(10) C(11) 52.3(9) . . . . yes
O(4) Ir(2) C(13) C(12) -153.4(6) . . . . yes
O(4) Ir(2) C(13) C(14) 86.9(4) . . . . yes
O(4) Ir(2) C(14) C(13) -92.4(4) . . . . yes
O(4) Ir(2) C(14) C(15) 146.4(5) . . . . yes
N(1) P(5) C(17) C(18) -36.1(6) . . . . yes
N(1) P(5) C(17) C(22) 147.8(6) . . . . yes
N(1) P(5) C(23) C(24) -50.4(6) . . . . yes
N(1) P(5) C(23) C(28) 130.0(6) . . . . yes
N(1) P(5) C(29) C(30) 137.8(5) . . . . yes
N(1) P(5) C(29) C(34) -38.7(6) . . . . yes
N(1) P(6) C(35) C(36) -27.6(6) . . . . yes
N(1) P(6) C(35) C(40) 158.7(5) . . . . yes
N(1) P(6) C(41) C(42) 103.0(6) . . . . yes
N(1) P(6) C(41) C(46) -73.3(6) . . . . yes
N(1) P(6) C(47) C(48) 154.2(5) . . . . yes
N(1) P(6) C(47) C(52) -24.9(6) . . . . yes
N(2) P(7) C(53) C(54) 17.2(7) . . . . yes
N(2) P(7) C(53) C(58) -159.4(5) . . . . yes
N(2) P(7) C(59) C(60) -161.0(7) . . . . yes
N(2) P(7) C(59) C(64) 25.8(7) . . . . yes
N(2) P(7) C(65) C(66) 80.5(6) . . . . yes
N(2) P(7) C(65) C(70) -89.7(6) . . . . yes
N(2) P(8) C(71) C(72) 65.8(7) . . . . yes
N(2) P(8) C(71) C(76) -109.2(7) . . . . yes
N(2) P(8) C(77) C(78) -136.1(6) . . . . yes
N(2) P(8) C(77) C(82) 44.4(6) . . . . yes
N(2) P(8) C(83) C(84) -163.4(6) . . . . yes
N(2) P(8) C(83) C(88) 16.4(7) . . . . yes
C(1) Ir(1) C(2) C(3) -121.5(8) . . . . yes
C(1) Ir(1) C(5) C(4) 44.8(8) . . . . yes
C(1) Ir(1) C(5) C(6) -74.4(5) . . . . yes
C(1) Ir(1) C(6) C(5) 103.3(5) . . . . yes
C(1) Ir(1) C(6) C(7) -17.7(7) . . . . yes
C(1) C(2) Ir(1) C(5) 102.2(5) . . . . yes
C(1) C(2) Ir(1) C(6) 66.5(5) . . . . yes
C(1) C(2) C(3) C(4) -51(1) . . . . yes
C(1) C(8) C(7) C(6) -22(1) . . . . yes
C(2) Ir(1) C(1) C(8) 117.9(8) . . . . yes
C(2) Ir(1) C(5) C(4) 6.6(7) . . . . yes
C(2) Ir(1) C(5) C(6) -112.6(6) . . . . yes
C(2) Ir(1) C(6) C(5) 67.4(6) . . . . yes
C(2) Ir(1) C(6) C(7) -53.6(8) . . . . yes
C(2) C(1) Ir(1) C(5) -75.7(5) . . . . yes
C(2) C(1) Ir(1) C(6) -113.3(5) . . . . yes
C(2) C(1) C(8) C(7) 89.9(10) . . . . yes
C(2) C(3) C(4) C(5) -24(1) . . . . yes
C(3) C(2) Ir(1) C(5) -19.3(7) . . . . yes
C(3) C(2) Ir(1) C(6) -55.0(7) . . . . yes
C(3) C(2) C(1) C(8) -4(1) . . . . yes
C(3) C(4) C(5) C(6) 89(1) . . . . yes
C(4) C(5) Ir(1) C(6) 119.2(9) . . . . yes
C(4) C(5) C(6) C(7) 0(1) . . . . yes
C(5) Ir(1) C(1) C(8) 42.2(6) . . . . yes
C(5) Ir(1) C(6) C(7) -121.0(9) . . . . yes
C(5) C(6) C(7) C(8) -55(1) . . . . yes
C(6) Ir(1) C(1) C(8) 4.7(6) . . . . yes
C(9) Ir(2) C(10) C(11) -121.9(8) . . . . yes
C(9) Ir(2) C(13) C(12) 43.3(6) . . . . yes
C(9) Ir(2) C(13) C(14) -76.3(5) . . . . yes
C(9) Ir(2) C(14) C(13) 101.8(5) . . . . yes
C(9) Ir(2) C(14) C(15) -19.3(5) . . . . yes
C(9) C(10) Ir(2) C(13) 102.2(5) . . . . yes
C(9) C(10) Ir(2) C(14) 66.3(5) . . . . yes
C(9) C(10) C(11) C(12) -50(1) . . . . yes
C(9) C(16) C(15) C(14) -32.7(9) . . . . yes
C(10) Ir(2) C(9) C(16) 116.1(7) . . . . yes
C(10) Ir(2) C(13) C(12) 4.8(6) . . . . yes
C(10) Ir(2) C(13) C(14) -114.8(5) . . . . yes
C(10) Ir(2) C(14) C(13) 65.9(5) . . . . yes
C(10) Ir(2) C(14) C(15) -55.3(6) . . . . yes
C(10) C(9) Ir(2) C(13) -75.9(5) . . . . yes
C(10) C(9) Ir(2) C(14) -114.5(5) . . . . yes
C(10) C(9) C(16) C(15) 95.1(9) . . . . yes
C(10) C(11) C(12) C(13) -27(1) . . . . yes
C(11) C(10) Ir(2) C(13) -19.8(6) . . . . yes
C(11) C(10) Ir(2) C(14) -55.6(6) . . . . yes
C(11) C(10) C(9) C(16) -1(1) . . . . yes
C(11) C(12) C(13) C(14) 91.9(10) . . . . yes
C(12) C(13) Ir(2) C(14) 119.6(8) . . . . yes
C(12) C(13) C(14) C(15) -3(1) . . . . yes
C(13) Ir(2) C(9) C(16) 40.2(6) . . . . yes
C(13) Ir(2) C(14) C(15) -121.2(7) . . . . yes
C(13) C(14) C(15) C(16) -46(1) . . . . yes
C(14) Ir(2) C(9) C(16) 1.6(5) . . . . yes
C(17) P(5) C(23) C(24) 71.2(6) . . . . yes
C(17) P(5) C(23) C(28) -108.5(6) . . . . yes
C(17) P(5) C(29) C(30) 19.1(6) . . . . yes
C(17) P(5) C(29) C(34) -157.4(5) . . . . yes
C(17) C(18) C(19) C(20) 0(1) . . . . yes
C(17) C(22) C(21) C(20) 0(1) . . . . yes
C(18) C(17) P(5) C(23) -160.3(5) . . . . yes
C(18) C(17) P(5) C(29) 83.8(6) . . . . yes
C(18) C(17) C(22) C(21) 0(1) . . . . yes
C(18) C(19) C(20) C(21) 0(1) . . . . yes
C(19) C(18) C(17) C(22) 0(1) . . . . yes
C(19) C(20) C(21) C(22) 0(1) . . . . yes
C(22) C(17) P(5) C(23) 23.7(7) . . . . yes
C(22) C(17) P(5) C(29) -92.3(6) . . . . yes
C(23) P(5) C(29) C(30) -96.0(6) . . . . yes
C(23) P(5) C(29) C(34) 87.5(6) . . . . yes
C(23) C(24) C(25) C(26) 1(1) . . . . yes
C(23) C(28) C(27) C(26) 2(1) . . . . yes
C(24) C(23) P(5) C(29) -175.1(5) . . . . yes
C(24) C(23) C(28) C(27) 0(1) . . . . yes
C(24) C(25) C(26) C(27) 0(1) . . . . yes
C(25) C(24) C(23) C(28) -1(1) . . . . yes
C(25) C(26) C(27) C(28) -2(1) . . . . yes
C(28) C(23) P(5) C(29) 5.2(7) . . . . yes
C(29) C(30) C(31) C(32) 1(1) . . . . yes
C(29) C(34) C(33) C(32) 0(1) . . . . yes
C(30) C(29) C(34) C(33) -1(1) . . . . yes
C(30) C(31) C(32) C(33) -1(1) . . . . yes
C(31) C(30) C(29) C(34) 0(1) . . . . yes
C(31) C(32) C(33) C(34) 0(1) . . . . yes
C(35) P(6) C(41) C(42) -18.0(6) . . . . yes
C(35) P(6) C(41) C(46) 165.7(6) . . . . yes
C(35) P(6) C(47) C(48) -85.5(6) . . . . yes
C(35) P(6) C(47) C(52) 95.4(5) . . . . yes
C(35) C(36) C(37) C(38) 0(1) . . . . yes
C(35) C(40) C(39) C(38) 0(1) . . . . yes
C(36) C(35) P(6) C(41) 96.7(6) . . . . yes
C(36) C(35) P(6) C(47) -148.6(5) . . . . yes
C(36) C(35) C(40) C(39) 0(1) . . . . yes
C(36) C(37) C(38) C(39) 0(1) . . . . yes
C(37) C(36) C(35) C(40) 0(1) . . . . yes
C(37) C(38) C(39) C(40) 0(1) . . . . yes
C(40) C(35) P(6) C(41) -76.9(6) . . . . yes
C(40) C(35) P(6) C(47) 37.8(6) . . . . yes
C(41) P(6) C(47) C(48) 29.7(6) . . . . yes
C(41) P(6) C(47) C(52) -149.4(5) . . . . yes
C(41) C(42) C(43) C(44) 0(1) . . . . yes
C(41) C(46) C(45) C(44) 0(1) . . . . yes
C(42) C(41) P(6) C(47) -135.2(6) . . . . yes
C(42) C(41) C(46) C(45) 0(1) . . . . yes
C(42) C(43) C(44) C(45) 0(1) . . . . yes
C(43) C(42) C(41) C(46) 0(1) . . . . yes
C(43) C(44) C(45) C(46) 0(1) . . . . yes
C(46) C(41) P(6) C(47) 48.6(6) . . . . yes
C(47) C(48) C(49) C(50) 0(1) . . . . yes
C(47) C(52) C(51) C(50) 0(1) . . . . yes
C(48) C(47) C(52) C(51) -3(1) . . . . yes
C(48) C(49) C(50) C(51) -4(1) . . . . yes
C(49) C(48) C(47) C(52) 3(1) . . . . yes
C(49) C(50) C(51) C(52) 3(1) . . . . yes
C(53) P(7) C(59) C(60) -38.1(8) . . . . yes
C(53) P(7) C(59) C(64) 148.7(6) . . . . yes
C(53) P(7) C(65) C(66) -43.0(7) . . . . yes
C(53) P(7) C(65) C(70) 146.8(6) . . . . yes
C(53) C(54) C(55) C(56) -1(1) . . . . yes
C(53) C(58) C(57) C(56) -1(1) . . . . yes
C(54) C(53) P(7) C(59) -102.9(6) . . . . yes
C(54) C(53) P(7) C(65) 140.9(6) . . . . yes
C(54) C(53) C(58) C(57) -2(1) . . . . yes
C(54) C(55) C(56) C(57) -1(1) . . . . yes
C(55) C(54) C(53) C(58) 3(1) . . . . yes
C(55) C(56) C(57) C(58) 2(1) . . . . yes
C(58) C(53) P(7) C(59) 80.5(6) . . . . yes
C(58) C(53) P(7) C(65) -35.7(7) . . . . yes
C(59) P(7) C(65) C(66) -161.5(6) . . . . yes
C(59) P(7) C(65) C(70) 28.3(7) . . . . yes
C(59) C(60) C(61) C(62) 2(1) . . . . yes
C(59) C(64) C(63) C(62) -1(1) . . . . yes
C(60) C(59) P(7) C(65) 77.8(8) . . . . yes
C(60) C(59) C(64) C(63) 0(1) . . . . yes
C(60) C(61) C(62) C(63) -4(1) . . . . yes
C(61) C(60) C(59) C(64) 0(1) . . . . yes
C(61) C(62) C(63) C(64) 3(1) . . . . yes
C(64) C(59) P(7) C(65) -95.4(6) . . . . yes
C(65) C(66) C(67) C(68) 0(1) . . . . yes
C(65) C(70) C(69) C(68) 0(1) . . . . yes
C(66) C(65) C(70) C(69) -1(1) . . . . yes
C(66) C(67) C(68) C(69) -1(1) . . . . yes
C(67) C(66) C(65) C(70) 1(1) . . . . yes
C(67) C(68) C(69) C(70) 1(1) . . . . yes
C(71) P(8) C(77) C(78) -10.8(7) . . . . yes
C(71) P(8) C(77) C(82) 169.7(5) . . . . yes
C(71) P(8) C(83) C(84) 75.3(7) . . . . yes
C(71) P(8) C(83) C(88) -104.8(7) . . . . yes
C(71) C(72) C(73) C(74) 0(1) . . . . yes
C(71) C(76) C(75) C(74) 1(1) . . . . yes
C(72) C(71) P(8) C(77) -60.8(7) . . . . yes
C(72) C(71) P(8) C(83) -175.9(6) . . . . yes
C(72) C(71) C(76) C(75) -3(1) . . . . yes
C(72) C(73) C(74) C(75) -1(1) . . . . yes
C(73) C(72) C(71) C(76) 1(1) . . . . yes
C(73) C(74) C(75) C(76) 0(1) . . . . yes
C(76) C(71) P(8) C(77) 124.2(7) . . . . yes
C(76) C(71) P(8) C(83) 9.0(8) . . . . yes
C(77) P(8) C(83) C(84) -40.4(7) . . . . yes
C(77) P(8) C(83) C(88) 139.5(6) . . . . yes
C(77) C(78) C(79) C(80) -1(1) . . . . yes
C(77) C(82) C(81) C(80) 0(1) . . . . yes
C(78) C(77) P(8) C(83) 105.1(6) . . . . yes
C(78) C(77) C(82) C(81) 1(1) . . . . yes
C(78) C(79) C(80) C(81) 3(1) . . . . yes
C(79) C(78) C(77) C(82) -1(1) . . . . yes
C(79) C(80) C(81) C(82) -3(1) . . . . yes
C(82) C(77) P(8) C(83) -74.4(6) . . . . yes
C(83) C(84) C(85) C(86) 0(1) . . . . yes
C(83) C(88) C(87) C(86) -2(1) . . . . yes
C(84) C(83) C(88) C(87) 1(1) . . . . yes
C(84) C(85) C(86) C(87) -1(1) . . . . yes
C(85) C(84) C(83) C(88) 0(1) . . . . yes
C(85) C(86) C(87) C(88) 3(1) . . . . yes
C(85) C(86) C(87) C(88) 3(1) . . . . yes
